data_7718718
loop_
_publ_author_name
'Riethmann, Melanie'
'F&#xf6;hrenbacher, Steffen A'
'Luz, Christian'
'Ignat'ev, Nikolai V.'
'Finze, Maik'
'Radius, Udo'

_publ_section_title
;
 Tris(pentafluoroethyl)difluorophosphorane for fluoride abstraction and
 ligand exchange reactions of N-heterocyclic carbene and cyclic
 alkyl(amino)carbene copper(I) fluorides.
;
_journal_issue 23
_journal_name_full 'Dalton transactions (Cambridge, England : 2003)'
_journal_page_first 9310
_journal_page_last 9328
_journal_paper_doi 10.1039/d5dt00904a
_journal_volume 54
_journal_year 2025
_chemical_formula_moiety 'C40 H46 Cu N2 O, C6 F18 P'
_chemical_formula_sum 'C46 H46 Cu F18 N2 O P'
_chemical_formula_weight 1079.36
_space_group_crystal_system monoclinic
_space_group_IT_number 14
_space_group_name_Hall '-P 2yn'
_space_group_name_H-M_alt 'P 1 21/n 1'
_atom_sites_solution_hydrogens geom
_audit_creation_method SHELXL-2018/3
_audit_update_record
;
2025-04-16 deposited with the CCDC.	2025-05-15 downloaded from the CCDC.
;
_cell_angle_alpha 90
_cell_angle_beta 96.8600(10)
_cell_angle_gamma 90
_cell_formula_units_Z 4
_cell_length_a 14.08110(10)
_cell_length_b 19.34660(10)
_cell_length_c 17.91920(10)
_cell_measurement_reflns_used 47809
_cell_measurement_temperature 100.00(10)
_cell_measurement_theta_max 77.1820
_cell_measurement_theta_min 2.3210
_cell_volume 4846.63(5)
_computing_cell_refinement 'CrysAlisPro 1.171.40.61a (Rigaku OD, 2019)'
_computing_data_collection 'CrysAlisPro 1.171.40.61a (Rigaku OD, 2019)'
_computing_data_reduction 'CrysAlisPro 1.171.40.61a (Rigaku OD, 2019)'
_computing_molecular_graphics 'SHELXL-2018/3 (Sheldrick, 2018)'
_computing_publication_material 'SHELXL-2018/3 (Sheldrick, 2018)'
_computing_structure_refinement 'SHELXL-2018/3 (Sheldrick, 2018)'
_computing_structure_solution 'SHELXT 2014/5 (Sheldrick, 2014)'
_diffrn_ambient_temperature 100(2)
_diffrn_measured_fraction_theta_full 0.999
_diffrn_measured_fraction_theta_max 0.997
_diffrn_measurement_device_type 'XtaLAB Synergy, Dualflex, HyPix'
_diffrn_measurement_method '\w scans'
_diffrn_radiation_type CuK\a
_diffrn_radiation_wavelength 1.54184
_diffrn_reflns_av_R_equivalents 0.0424
_diffrn_reflns_av_unetI/netI 0.0238
_diffrn_reflns_Laue_measured_fraction_full 0.999
_diffrn_reflns_Laue_measured_fraction_max 0.997
_diffrn_reflns_limit_h_max 14
_diffrn_reflns_limit_h_min -17
_diffrn_reflns_limit_k_max 24
_diffrn_reflns_limit_k_min -24
_diffrn_reflns_limit_l_max 21
_diffrn_reflns_limit_l_min -22
_diffrn_reflns_number 73441
_diffrn_reflns_point_group_measured_fraction_full 0.999
_diffrn_reflns_point_group_measured_fraction_max 0.997
_diffrn_reflns_theta_full 72.000
_diffrn_reflns_theta_max 74.499
_diffrn_reflns_theta_min 3.375
_diffrn_source 'micro-focus sealed X-ray tube'
_exptl_absorpt_coefficient_mu 1.909
_exptl_absorpt_correction_T_max 1.000
_exptl_absorpt_correction_T_min 0.445
_exptl_absorpt_correction_type gaussian
_exptl_absorpt_process_details
;
CrysAlisPro 1.171.40.61a (Rigaku Oxford Diffraction, 2019)
Numerical absorption correction based on gaussian integration over
			a multifaceted crystal model
Empirical absorption correction using spherical harmonics,
 implemented in SCALE3 ABSPACK scaling algorithm.
;
_exptl_crystal_colour colourless
_exptl_crystal_density_diffrn 1.479
_exptl_crystal_description block
_exptl_crystal_F_000 2200
_exptl_crystal_size_max 0.225
_exptl_crystal_size_mid 0.206
_exptl_crystal_size_min 0.179
_refine_diff_density_max 1.371
_refine_diff_density_min -1.070
_refine_diff_density_rms 0.076
_refine_ls_extinction_method none
_refine_ls_goodness_of_fit_ref 1.044
_refine_ls_hydrogen_treatment constr
_refine_ls_matrix_type full
_refine_ls_number_parameters 688
_refine_ls_number_reflns 9877
_refine_ls_number_restraints 282
_refine_ls_restrained_S_all 1.038
_refine_ls_R_factor_all 0.0609
_refine_ls_R_factor_gt 0.0565
_refine_ls_shift/su_max 0.001
_refine_ls_shift/su_mean 0.000
_refine_ls_structure_factor_coef Fsqd
_refine_ls_weighting_details 'w=1/[\s^2^(Fo^2^)+(0.0696P)^2^+9.2133P] where P=(Fo^2^+2Fc^2^)/3'
_refine_ls_weighting_scheme calc
_refine_ls_wR_factor_gt 0.1478
_refine_ls_wR_factor_ref 0.1517
_reflns_Friedel_coverage 0.000
_reflns_number_gt 8944
_reflns_number_total 9877
_reflns_threshold_expression 'I > 2\s(I)'
_cod_data_source_file d5dt00904a2.cif
_cod_data_source_block compound_27
_cod_depositor_comments 'Adding full bibliography for 7718712--7718728.cif.'
_cod_original_sg_symbol_H-M 'P 21/n'
_cod_database_code 7718718
_shelx_shelxl_version_number 2018/3
_shelx_space_group_comment
;
The symmetry employed for this shelxl refinement is uniquely defined
by the following loop, which should always be used as a source of
symmetry information in preference to the above space-group names.
They are only intended as comments.
;

loop_
_space_group_symop_operation_xyz
'x, y, z'
'-x+1/2, y+1/2, -z+1/2'
'-x, -y, -z'
'x-1/2, -y-1/2, z-1/2'

loop_
_atom_site_label
_atom_site_type_symbol
_atom_site_fract_x
_atom_site_fract_y
_atom_site_fract_z
_atom_site_U_iso_or_equiv
_atom_site_adp_type
_atom_site_occupancy
_atom_site_site_symmetry_order
_atom_site_calc_flag
_atom_site_refinement_flags_posn
_atom_site_refinement_flags_adp
_atom_site_refinement_flags_occupancy
_atom_site_disorder_assembly
_atom_site_disorder_group
Cu1 Cu 0.72663(2) 0.56061(2) 0.76387(2) 0.02387(11) Uani 1 1 d . . . . .
C1 C 0.81249(18) 0.49795(13) 0.64340(14) 0.0245(5) Uani 1 1 d . . . . .
O1 O 0.74282(13) 0.50906(10) 0.67852(10) 0.0291(4) Uani 1 1 d . . . . .
C1_1 C 0.68284(17) 0.60651(13) 0.84476(14) 0.0220(5) Uani 1 1 d . . . . .
N1_1 N 0.70551(14) 0.66902(11) 0.87558(12) 0.0221(4) Uani 1 1 d . . . . .
C2_1 C 0.64741(18) 0.68509(14) 0.93061(15) 0.0259(5) Uani 1 1 d . . . . .
H2_1 H 0.649273 0.726119 0.959879 0.031 Uiso 1 1 calc R U . . .
N2_1 N 0.60954(14) 0.58359(11) 0.88113(11) 0.0218(4) Uani 1 1 d . . . . .
C3_1 C 0.58765(18) 0.63075(14) 0.93424(14) 0.0254(5) Uani 1 1 d . . . . .
H3_1 H 0.539819 0.625988 0.967050 0.030 Uiso 1 1 calc R U . . .
C4_1 C 0.78015(17) 0.71271(13) 0.85338(14) 0.0234(5) Uani 1 1 d . . . . .
C5_1 C 0.75811(18) 0.75799(13) 0.79347(14) 0.0249(5) Uani 1 1 d . . . . .
C6_1 C 0.83229(19) 0.79895(14) 0.77266(15) 0.0283(5) Uani 1 1 d . . . . .
H6_1 H 0.820214 0.829672 0.731252 0.034 Uiso 1 1 calc R U . . .
C7_1 C 0.9234(2) 0.79534(14) 0.81168(16) 0.0297(6) Uani 1 1 d . . . . .
H7_1 H 0.972692 0.824216 0.797371 0.036 Uiso 1 1 calc R U . . .
C8_1 C 0.94303(19) 0.74996(14) 0.87135(16) 0.0287(5) Uani 1 1 d . . . . .
H8_1 H 1.005760 0.748097 0.897509 0.034 Uiso 1 1 calc R U . . .
C9_1 C 0.87195(18) 0.70695(14) 0.89355(15) 0.0263(5) Uani 1 1 d . . . . .
C10_1 C 0.65815(19) 0.76271(14) 0.75078(15) 0.0276(5) Uani 1 1 d . . . . .
H10_1 H 0.615342 0.731634 0.776313 0.033 Uiso 1 1 calc R U . . .
C11_1 C 0.6184(2) 0.83606(16) 0.75275(18) 0.0374(7) Uani 1 1 d . . . . .
H11A_1 H 0.554064 0.837476 0.725107 0.056 Uiso 1 1 calc R U . . .
H11B_1 H 0.660270 0.867884 0.729383 0.056 Uiso 1 1 calc R U . . .
H11C_1 H 0.615476 0.849894 0.805037 0.056 Uiso 1 1 calc R U . . .
C12_1 C 0.6576(2) 0.73731(17) 0.66982(17) 0.0385(7) Uani 1 1 d . . . . .
H12A_1 H 0.592712 0.740882 0.643428 0.058 Uiso 1 1 calc R U . . .
H12B_1 H 0.678619 0.689009 0.670127 0.058 Uiso 1 1 calc R U . . .
H12C_1 H 0.701183 0.765790 0.644063 0.058 Uiso 1 1 calc R U . . .
C13_1 C 0.89540(19) 0.65385(15) 0.95588(16) 0.0311(6) Uani 1 1 d . . . . .
H13_1 H 0.833610 0.637069 0.971584 0.037 Uiso 1 1 calc R U . . .
C14_1 C 0.9549(3) 0.68357(19) 1.02509(19) 0.0477(8) Uani 1 1 d . . . . .
H14A_1 H 0.962118 0.648675 1.065004 0.072 Uiso 1 1 calc R U . . .
H14B_1 H 0.922605 0.724347 1.042565 0.072 Uiso 1 1 calc R U . . .
H14C_1 H 1.018071 0.696818 1.012217 0.072 Uiso 1 1 calc R U . . .
C15_1 C 0.9463(3) 0.59196(18) 0.9258(2) 0.0482(8) Uani 1 1 d . . . . .
H15A_1 H 0.957296 0.556678 0.965118 0.072 Uiso 1 1 calc R U . . .
H15B_1 H 1.007722 0.606871 0.910763 0.072 Uiso 1 1 calc R U . . .
H15C_1 H 0.906438 0.572604 0.882204 0.072 Uiso 1 1 calc R U . . .
C16_1 C 0.57189(17) 0.51443(13) 0.87159(14) 0.0224(5) Uani 1 1 d . . . . .
C17_1 C 0.62049(18) 0.46191(14) 0.91442(14) 0.0256(5) Uani 1 1 d . . . . .
C18_1 C 0.5837(2) 0.39499(14) 0.90619(16) 0.0306(6) Uani 1 1 d . . . . .
H18_1 H 0.614581 0.358297 0.934782 0.037 Uiso 1 1 calc R U . . .
C19_1 C 0.5026(2) 0.38163(15) 0.85681(17) 0.0329(6) Uani 1 1 d . . . . .
H19_1 H 0.477918 0.335937 0.852282 0.040 Uiso 1 1 calc R U . . .
C20_1 C 0.45714(19) 0.43415(15) 0.81386(16) 0.0308(6) Uani 1 1 d . . . . .
H20_1 H 0.402296 0.423671 0.779520 0.037 Uiso 1 1 calc R U . . .
C21_1 C 0.49024(18) 0.50223(14) 0.82000(15) 0.0261(5) Uani 1 1 d . . . . .
C22_1 C 0.71121(19) 0.47504(15) 0.96766(15) 0.0299(6) Uani 1 1 d . . . . .
H22_1 H 0.729895 0.524480 0.962149 0.036 Uiso 1 1 calc R U . . .
C23_1 C 0.6947(3) 0.4633(2) 1.04917(19) 0.0561(10) Uani 1 1 d . . . . .
H23A_1 H 0.753823 0.473175 1.082129 0.084 Uiso 1 1 calc R U . . .
H23B_1 H 0.675902 0.415175 1.055870 0.084 Uiso 1 1 calc R U . . .
H23C_1 H 0.643808 0.494128 1.061950 0.084 Uiso 1 1 calc R U . . .
C24_1 C 0.7931(2) 0.4299(2) 0.9473(2) 0.0541(9) Uani 1 1 d . . . . .
H24A_1 H 0.851743 0.441391 0.980067 0.081 Uiso 1 1 calc R U . . .
H24B_1 H 0.802886 0.438114 0.894794 0.081 Uiso 1 1 calc R U . . .
H24C_1 H 0.777304 0.381102 0.953946 0.081 Uiso 1 1 calc R U . . .
C25_1 C 0.44178(19) 0.55948(15) 0.77161(17) 0.0315(6) Uani 1 1 d . . . . .
H25_1 H 0.447603 0.603294 0.801407 0.038 Uiso 1 1 calc R U . . .
C26_1 C 0.3353(2) 0.54533(17) 0.74854(17) 0.0359(6) Uani 1 1 d . . . . .
H26A_1 H 0.305210 0.586444 0.724079 0.054 Uiso 1 1 calc R U . . .
H26B_1 H 0.304520 0.534225 0.793275 0.054 Uiso 1 1 calc R U . . .
H26C_1 H 0.328189 0.506273 0.713496 0.054 Uiso 1 1 calc R U . . .
C27_1 C 0.4901(2) 0.5705(2) 0.70034(19) 0.0451(8) Uani 1 1 d . . . . .
H27A_1 H 0.453846 0.604601 0.668066 0.068 Uiso 1 1 calc R U . . .
H27B_1 H 0.491943 0.526611 0.673225 0.068 Uiso 1 1 calc R U . . .
H27C_1 H 0.555516 0.587304 0.714152 0.068 Uiso 1 1 calc R U . . .
C1_2 C 0.79818(19) 0.45200(13) 0.57794(15) 0.0257(5) Uani 1 1 d . . . . .
C2_2 C 0.7184(2) 0.40824(14) 0.57036(16) 0.0311(6) Uani 1 1 d . . . . .
H2_2 H 0.676234 0.407542 0.607999 0.037 Uiso 1 1 calc R U . . .
C3_2 C 0.7011(2) 0.36602(16) 0.50788(17) 0.0394(7) Uani 1 1 d . . . . .
H3_2 H 0.647381 0.335925 0.502802 0.047 Uiso 1 1 calc R U . . .
C4_2 C 0.7619(3) 0.36769(16) 0.45292(17) 0.0416(7) Uani 1 1 d . . . . .
H4_2 H 0.749901 0.338476 0.410223 0.050 Uiso 1 1 calc R U . . .
C5_2 C 0.8399(2) 0.41130(17) 0.45936(17) 0.0402(7) Uani 1 1 d . . . . .
H5_2 H 0.880828 0.412411 0.420886 0.048 Uiso 1 1 calc R U . . .
C6_2 C 0.8588(2) 0.45358(16) 0.52198(16) 0.0323(6) Uani 1 1 d . . . . .
H6_2 H 0.912750 0.483419 0.526626 0.039 Uiso 1 1 calc R U . . .
C7_2 C 0.90592(18) 0.53010(14) 0.67013(14) 0.0248(5) Uani 1 1 d . . . . .
C8_2 C 0.99062(19) 0.49126(14) 0.67576(16) 0.0292(5) Uani 1 1 d . . . . .
H8_2 H 0.990170 0.445422 0.656696 0.035 Uiso 1 1 calc R U . . .
C9_2 C 1.0750(2) 0.52045(16) 0.70945(18) 0.0354(6) Uani 1 1 d . . . . .
H9_2 H 1.132072 0.493759 0.715456 0.042 Uiso 1 1 calc R U . . .
C10_2 C 1.0767(2) 0.58816(17) 0.73436(18) 0.0365(6) Uani 1 1 d . . . . .
H10_2 H 1.134870 0.607741 0.757220 0.044 Uiso 1 1 calc R U . . .
C11_2 C 0.9940(2) 0.62755(16) 0.72616(17) 0.0353(6) Uani 1 1 d . . . . .
H11_2 H 0.996009 0.674521 0.741726 0.042 Uiso 1 1 calc R U . . .
C12_2 C 0.9086(2) 0.59842(14) 0.69528(16) 0.0298(6) Uani 1 1 d . . . . .
H12_2 H 0.851512 0.625021 0.691175 0.036 Uiso 1 1 calc R U . . .
F1_3 F 0.81138(13) 0.60018(11) 0.39761(12) 0.0487(3) Uani 1 1 d . . . . .
P1_3 P 0.74790(5) 0.67025(4) 0.39118(4) 0.03397(18) Uani 1 1 d . . . . .
F2_3 F 0.68782(13) 0.74172(11) 0.38678(12) 0.0487(3) Uani 1 1 d . . . . .
C3_3 C 0.6873(2) 0.64033(16) 0.47642(17) 0.0337(6) Uani 1 1 d . . . . .
F3_3 F 0.66035(13) 0.63337(13) 0.33906(11) 0.0548(6) Uani 1 1 d . . . . .
C4_3 C 0.6158(2) 0.57967(18) 0.4670(2) 0.0442(8) Uani 1 1 d . . . . .
C5_3 C 0.8485(2) 0.72153(15) 0.45463(18) 0.0354(6) Uani 1 1 d . . . . .
C6_3 C 0.9453(2) 0.68878(16) 0.48519(17) 0.0343(6) Uani 1 1 d . . . . .
F9_3 F 0.63495(12) 0.69128(9) 0.50516(10) 0.0388(4) Uani 1 1 d . . . . .
F10_3 F 0.75363(12) 0.61934(9) 0.53391(10) 0.0361(4) Uani 1 1 d . . . . .
F11_3 F 0.65413(15) 0.52444(10) 0.43681(14) 0.0580(6) Uani 1 1 d . . . . .
F12_3 F 0.53518(12) 0.59572(10) 0.42423(12) 0.0483(5) Uani 1 1 d . . . . .
F13_3 F 0.59242(14) 0.55970(11) 0.53362(13) 0.0531(5) Uani 1 1 d . . . . .
F14_3 F 0.81143(13) 0.74501(9) 0.51713(11) 0.0435(4) Uani 1 1 d . . . . .
F15_3 F 0.87249(14) 0.77962(10) 0.41822(14) 0.0558(6) Uani 1 1 d . . . . .
F16_3 F 0.93580(12) 0.63274(10) 0.52580(11) 0.0434(4) Uani 1 1 d . . . . .
F17_3 F 0.99753(12) 0.67211(11) 0.43074(11) 0.0435(4) Uani 1 1 d . . . . .
F18_3 F 0.99720(13) 0.73391(11) 0.52904(12) 0.0477(5) Uani 1 1 d . . . . .
C1_4 C 0.7985(3) 0.6811(3) 0.2969(3) 0.0349(9) Uani 0.693(5) 1 d . U P A 1
C2_4 C 0.7555(3) 0.7371(3) 0.2438(3) 0.0417(9) Uani 0.693(5) 1 d . U P A 1
F4_4 F 0.8948(5) 0.6925(2) 0.3055(4) 0.0390(10) Uani 0.693(5) 1 d . U P A 1
F5_4 F 0.7860(2) 0.62134(16) 0.2549(2) 0.0391(7) Uani 0.693(5) 1 d . U P A 1
F6_4 F 0.6612(3) 0.7307(2) 0.2268(2) 0.0472(9) Uani 0.693(5) 1 d . U P A 1
F7_4 F 0.7946(4) 0.7371(3) 0.1795(3) 0.0570(12) Uani 0.693(5) 1 d . U P A 1
F8_4 F 0.7732(4) 0.7997(3) 0.2724(3) 0.0484(11) Uani 0.693(5) 1 d . U P A 1
C1_5 C 0.8007(8) 0.7244(7) 0.3028(6) 0.0409(14) Uani 0.307(5) 1 d . U P A 2
C2_5 C 0.7721(8) 0.6923(6) 0.2242(6) 0.0438(14) Uani 0.307(5) 1 d . U P A 2
F4_5 F 0.9007(12) 0.7160(6) 0.3093(11) 0.047(2) Uani 0.307(5) 1 d . U P A 2
F5_5 F 0.7750(7) 0.6266(5) 0.2189(6) 0.0565(19) Uani 0.307(5) 1 d . U P A 2
F6_5 F 0.6810(7) 0.7087(6) 0.1999(6) 0.0574(19) Uani 0.307(5) 1 d . U P A 2
F7_5 F 0.8217(9) 0.7192(7) 0.1736(8) 0.055(2) Uani 0.307(5) 1 d . U P A 2
F8_5 F 0.7883(12) 0.7932(8) 0.2969(7) 0.057(3) Uani 0.307(5) 1 d . U P A 2

loop_
_atom_site_aniso_label
_atom_site_aniso_U_11
_atom_site_aniso_U_22
_atom_site_aniso_U_33
_atom_site_aniso_U_23
_atom_site_aniso_U_13
_atom_site_aniso_U_12
Cu1 0.01810(19) 0.0291(2) 0.0250(2) -0.00466(14) 0.00501(14) -0.00103(14)
C1 0.0246(12) 0.0239(12) 0.0254(12) 0.0024(10) 0.0049(10) 0.0037(9)
O1 0.0213(9) 0.0374(10) 0.0296(9) -0.0069(8) 0.0066(7) -0.0004(7)
C1_1 0.0165(11) 0.0251(12) 0.0238(11) 0.0006(9) 0.0003(9) 0.0008(9)
N1_1 0.0176(9) 0.0244(10) 0.0243(10) -0.0009(8) 0.0024(8) -0.0002(8)
C2_1 0.0240(12) 0.0275(13) 0.0267(12) -0.0059(10) 0.0050(10) 0.0012(10)
N2_1 0.0166(9) 0.0255(10) 0.0232(10) -0.0018(8) 0.0021(8) 0.0008(8)
C3_1 0.0216(12) 0.0288(13) 0.0266(12) -0.0040(10) 0.0060(9) 0.0019(10)
C4_1 0.0202(11) 0.0239(12) 0.0264(12) -0.0028(10) 0.0037(9) -0.0017(9)
C5_1 0.0238(12) 0.0250(12) 0.0258(12) -0.0044(10) 0.0024(10) 0.0004(10)
C6_1 0.0301(13) 0.0272(13) 0.0281(13) -0.0002(10) 0.0061(10) -0.0006(10)
C7_1 0.0286(13) 0.0285(13) 0.0332(14) -0.0047(11) 0.0086(11) -0.0051(10)
C8_1 0.0203(12) 0.0311(13) 0.0342(14) -0.0038(11) 0.0017(10) -0.0017(10)
C9_1 0.0212(12) 0.0286(13) 0.0286(13) -0.0021(10) 0.0015(10) -0.0003(10)
C10_1 0.0245(12) 0.0302(13) 0.0270(13) 0.0005(10) -0.0009(10) 0.0012(10)
C11_1 0.0318(15) 0.0362(16) 0.0432(16) -0.0028(13) 0.0006(12) 0.0070(12)
C12_1 0.0373(16) 0.0438(17) 0.0320(15) -0.0064(13) -0.0059(12) 0.0082(13)
C13_1 0.0218(12) 0.0346(14) 0.0353(14) 0.0057(12) -0.0028(10) -0.0010(11)
C14_1 0.058(2) 0.0449(18) 0.0362(16) 0.0040(14) -0.0103(15) -0.0030(16)
C15_1 0.051(2) 0.0387(17) 0.051(2) 0.0036(15) -0.0088(15) 0.0109(15)
C16_1 0.0185(11) 0.0252(12) 0.0246(12) -0.0034(9) 0.0065(9) -0.0009(9)
C17_1 0.0217(12) 0.0297(13) 0.0262(12) -0.0009(10) 0.0056(10) 0.0006(10)
C18_1 0.0304(13) 0.0270(13) 0.0348(14) 0.0007(11) 0.0055(11) 0.0020(11)
C19_1 0.0339(14) 0.0264(13) 0.0391(15) -0.0056(11) 0.0065(12) -0.0037(11)
C20_1 0.0239(13) 0.0336(14) 0.0340(14) -0.0081(11) 0.0000(11) -0.0030(11)
C21_1 0.0206(12) 0.0307(13) 0.0271(12) -0.0048(10) 0.0037(10) 0.0007(10)
C22_1 0.0237(12) 0.0349(14) 0.0299(13) 0.0025(11) -0.0013(10) 0.0003(11)
C23_1 0.053(2) 0.085(3) 0.0295(16) 0.0023(17) -0.0003(14) -0.021(2)
C24_1 0.0275(16) 0.060(2) 0.071(2) -0.0120(19) -0.0063(16) 0.0110(15)
C25_1 0.0228(13) 0.0345(15) 0.0355(14) -0.0018(11) -0.0041(11) 0.0017(11)
C26_1 0.0214(13) 0.0493(17) 0.0360(15) 0.0006(13) -0.0009(11) 0.0050(12)
C27_1 0.0250(14) 0.066(2) 0.0419(17) 0.0176(16) -0.0045(12) -0.0056(14)
C1_2 0.0263(12) 0.0258(12) 0.0249(12) -0.0005(10) 0.0025(10) 0.0038(10)
C2_2 0.0346(14) 0.0286(13) 0.0299(13) 0.0025(11) 0.0022(11) -0.0007(11)
C3_2 0.0510(18) 0.0275(14) 0.0367(16) 0.0003(12) -0.0071(13) -0.0036(13)
C4_2 0.059(2) 0.0326(15) 0.0301(14) -0.0084(12) -0.0060(14) 0.0107(14)
C5_2 0.0478(18) 0.0466(18) 0.0267(14) -0.0028(13) 0.0061(12) 0.0153(14)
C6_2 0.0313(14) 0.0366(15) 0.0298(14) -0.0021(11) 0.0062(11) 0.0048(11)
C7_2 0.0219(12) 0.0278(13) 0.0257(12) -0.0006(10) 0.0067(9) 0.0010(10)
C8_2 0.0257(13) 0.0277(13) 0.0355(14) -0.0008(11) 0.0092(11) 0.0014(10)
C9_2 0.0217(13) 0.0399(16) 0.0449(16) 0.0017(13) 0.0054(11) 0.0015(11)
C10_2 0.0263(14) 0.0438(17) 0.0400(16) -0.0071(13) 0.0062(12) -0.0086(12)
C11_2 0.0340(15) 0.0327(15) 0.0410(16) -0.0088(12) 0.0111(12) -0.0054(12)
C12_2 0.0266(13) 0.0298(13) 0.0343(14) -0.0027(11) 0.0095(11) 0.0019(10)
F1_3 0.0312(7) 0.0549(8) 0.0598(9) -0.0072(7) 0.0042(6) 0.0088(6)
P1_3 0.0223(3) 0.0497(4) 0.0296(4) -0.0027(3) 0.0019(3) 0.0059(3)
F2_3 0.0312(7) 0.0549(8) 0.0598(9) -0.0072(7) 0.0042(6) 0.0088(6)
C3_3 0.0267(13) 0.0353(15) 0.0376(15) -0.0030(12) -0.0028(11) 0.0035(11)
F3_3 0.0331(10) 0.0921(17) 0.0370(10) -0.0167(10) -0.0045(8) 0.0006(10)
C4_3 0.0317(15) 0.0399(17) 0.057(2) -0.0008(15) -0.0117(14) -0.0010(13)
C5_3 0.0316(14) 0.0316(14) 0.0435(16) 0.0000(12) 0.0066(12) 0.0013(11)
C6_3 0.0277(14) 0.0366(15) 0.0381(15) -0.0034(12) 0.0024(11) -0.0043(11)
F9_3 0.0353(9) 0.0392(9) 0.0431(9) -0.0076(8) 0.0093(7) 0.0051(7)
F10_3 0.0291(8) 0.0407(9) 0.0365(9) 0.0027(7) -0.0046(7) -0.0009(7)
F11_3 0.0532(12) 0.0324(10) 0.0818(15) -0.0127(10) -0.0196(11) 0.0075(9)
F12_3 0.0267(9) 0.0460(11) 0.0675(13) 0.0057(9) -0.0140(8) -0.0005(8)
F13_3 0.0400(10) 0.0521(12) 0.0656(13) 0.0195(10) -0.0002(9) -0.0094(9)
F14_3 0.0366(9) 0.0386(10) 0.0565(11) -0.0187(8) 0.0105(8) -0.0030(7)
F15_3 0.0401(10) 0.0397(10) 0.0893(16) 0.0206(10) 0.0149(10) 0.0031(8)
F16_3 0.0291(9) 0.0480(11) 0.0517(11) 0.0128(9) -0.0011(8) -0.0011(7)
F17_3 0.0303(9) 0.0570(12) 0.0439(10) -0.0008(9) 0.0075(7) 0.0078(8)
F18_3 0.0304(9) 0.0558(12) 0.0558(11) -0.0147(9) 0.0005(8) -0.0096(8)
C1_4 0.0311(17) 0.035(2) 0.0390(18) 0.0049(16) 0.0039(15) 0.0007(16)
C2_4 0.0390(18) 0.042(2) 0.0440(19) 0.0135(17) 0.0031(16) -0.0030(17)
F4_4 0.0280(16) 0.047(3) 0.0435(18) 0.006(2) 0.0087(13) 0.002(2)
F5_4 0.0476(16) 0.0340(14) 0.0370(18) 0.0020(14) 0.0106(15) 0.0022(11)
F6_4 0.0371(16) 0.048(2) 0.053(2) 0.0164(15) -0.0085(14) 0.0024(13)
F7_4 0.061(3) 0.067(3) 0.0451(19) 0.0286(19) 0.0151(18) 0.0125(19)
F8_4 0.047(2) 0.0335(17) 0.064(3) 0.014(2) 0.004(2) -0.0037(15)
C1_5 0.038(3) 0.039(3) 0.045(3) 0.012(3) 0.002(2) -0.003(3)
C2_5 0.043(3) 0.045(3) 0.043(3) 0.014(3) 0.007(2) 0.002(3)
F4_5 0.032(3) 0.061(6) 0.049(4) 0.012(6) 0.008(3) -0.002(5)
F5_5 0.068(4) 0.058(3) 0.045(4) 0.001(4) 0.012(4) -0.006(3)
F6_5 0.047(3) 0.068(4) 0.055(4) 0.015(4) -0.002(3) -0.006(3)
F7_5 0.055(5) 0.063(5) 0.046(4) 0.018(4) 0.010(4) -0.003(4)
F8_5 0.061(5) 0.045(4) 0.064(6) 0.011(4) 0.000(5) -0.008(4)

loop_
_atom_type_symbol
_atom_type_description
_atom_type_scat_dispersion_real
_atom_type_scat_dispersion_imag
_atom_type_scat_source
C C 0.0181 0.0091 'International Tables Vol C Tables 4.2.6.8 and 6.1.1.4'
H H 0.0000 0.0000 'International Tables Vol C Tables 4.2.6.8 and 6.1.1.4'
N N 0.0311 0.0180 'International Tables Vol C Tables 4.2.6.8 and 6.1.1.4'
O O 0.0492 0.0322 'International Tables Vol C Tables 4.2.6.8 and 6.1.1.4'
F F 0.0727 0.0534 'International Tables Vol C Tables 4.2.6.8 and 6.1.1.4'
P P 0.2955 0.4335 'International Tables Vol C Tables 4.2.6.8 and 6.1.1.4'
Cu Cu -1.9646 0.5888 'International Tables Vol C Tables 4.2.6.8 and 6.1.1.4'

loop_
_geom_angle_atom_site_label_1
_geom_angle_atom_site_label_2
_geom_angle_atom_site_label_3
_geom_angle
_geom_angle_site_symmetry_1
_geom_angle_site_symmetry_3
_geom_angle_publ_flag
O1 Cu1 C1_1 167.61(9) . . ?
O1 C1 C1_2 117.9(2) . . ?
O1 C1 C7_2 119.1(2) . . ?
C1_2 C1 C7_2 123.0(2) . . ?
C1 O1 Cu1 133.48(18) . . ?
N1_1 C1_1 N2_1 104.6(2) . . ?
N1_1 C1_1 Cu1 131.23(19) . . ?
N2_1 C1_1 Cu1 123.88(18) . . ?
C1_1 N1_1 C2_1 111.1(2) . . ?
C1_1 N1_1 C4_1 123.8(2) . . ?
C2_1 N1_1 C4_1 125.1(2) . . ?
C3_1 C2_1 N1_1 106.4(2) . . ?
C3_1 C2_1 H2_1 126.8 . . ?
N1_1 C2_1 H2_1 126.8 . . ?
C1_1 N2_1 C3_1 111.1(2) . . ?
C1_1 N2_1 C16_1 122.4(2) . . ?
C3_1 N2_1 C16_1 125.9(2) . . ?
C2_1 C3_1 N2_1 106.8(2) . . ?
C2_1 C3_1 H3_1 126.6 . . ?
N2_1 C3_1 H3_1 126.6 . . ?
C5_1 C4_1 C9_1 123.4(2) . . ?
C5_1 C4_1 N1_1 118.6(2) . . ?
C9_1 C4_1 N1_1 117.9(2) . . ?
C4_1 C5_1 C6_1 117.3(2) . . ?
C4_1 C5_1 C10_1 122.2(2) . . ?
C6_1 C5_1 C10_1 120.5(2) . . ?
C7_1 C6_1 C5_1 120.8(3) . . ?
C7_1 C6_1 H6_1 119.6 . . ?
C5_1 C6_1 H6_1 119.6 . . ?
C8_1 C7_1 C6_1 120.5(2) . . ?
C8_1 C7_1 H7_1 119.7 . . ?
C6_1 C7_1 H7_1 119.7 . . ?
C7_1 C8_1 C9_1 120.9(2) . . ?
C7_1 C8_1 H8_1 119.5 . . ?
C9_1 C8_1 H8_1 119.5 . . ?
C8_1 C9_1 C4_1 117.0(2) . . ?
C8_1 C9_1 C13_1 120.7(2) . . ?
C4_1 C9_1 C13_1 122.2(2) . . ?
C5_1 C10_1 C11_1 111.3(2) . . ?
C5_1 C10_1 C12_1 110.9(2) . . ?
C11_1 C10_1 C12_1 111.1(2) . . ?
C5_1 C10_1 H10_1 107.8 . . ?
C11_1 C10_1 H10_1 107.8 . . ?
C12_1 C10_1 H10_1 107.8 . . ?
C10_1 C11_1 H11A_1 109.5 . . ?
C10_1 C11_1 H11B_1 109.5 . . ?
H11A_1 C11_1 H11B_1 109.5 . . ?
C10_1 C11_1 H11C_1 109.5 . . ?
H11A_1 C11_1 H11C_1 109.5 . . ?
H11B_1 C11_1 H11C_1 109.5 . . ?
C10_1 C12_1 H12A_1 109.5 . . ?
C10_1 C12_1 H12B_1 109.5 . . ?
H12A_1 C12_1 H12B_1 109.5 . . ?
C10_1 C12_1 H12C_1 109.5 . . ?
H12A_1 C12_1 H12C_1 109.5 . . ?
H12B_1 C12_1 H12C_1 109.5 . . ?
C14_1 C13_1 C9_1 113.1(2) . . ?
C14_1 C13_1 C15_1 110.4(3) . . ?
C9_1 C13_1 C15_1 109.9(3) . . ?
C14_1 C13_1 H13_1 107.8 . . ?
C9_1 C13_1 H13_1 107.8 . . ?
C15_1 C13_1 H13_1 107.8 . . ?
C13_1 C14_1 H14A_1 109.5 . . ?
C13_1 C14_1 H14B_1 109.5 . . ?
H14A_1 C14_1 H14B_1 109.5 . . ?
C13_1 C14_1 H14C_1 109.5 . . ?
H14A_1 C14_1 H14C_1 109.5 . . ?
H14B_1 C14_1 H14C_1 109.5 . . ?
C13_1 C15_1 H15A_1 109.5 . . ?
C13_1 C15_1 H15B_1 109.5 . . ?
H15A_1 C15_1 H15B_1 109.5 . . ?
C13_1 C15_1 H15C_1 109.5 . . ?
H15A_1 C15_1 H15C_1 109.5 . . ?
H15B_1 C15_1 H15C_1 109.5 . . ?
C17_1 C16_1 C21_1 123.1(2) . . ?
C17_1 C16_1 N2_1 117.3(2) . . ?
C21_1 C16_1 N2_1 119.6(2) . . ?
C18_1 C17_1 C16_1 117.6(2) . . ?
C18_1 C17_1 C22_1 119.6(2) . . ?
C16_1 C17_1 C22_1 122.7(2) . . ?
C19_1 C18_1 C17_1 120.6(3) . . ?
C19_1 C18_1 H18_1 119.7 . . ?
C17_1 C18_1 H18_1 119.7 . . ?
C18_1 C19_1 C20_1 120.7(3) . . ?
C18_1 C19_1 H19_1 119.7 . . ?
C20_1 C19_1 H19_1 119.7 . . ?
C19_1 C20_1 C21_1 121.3(3) . . ?
C19_1 C20_1 H20_1 119.3 . . ?
C21_1 C20_1 H20_1 119.3 . . ?
C20_1 C21_1 C16_1 116.7(2) . . ?
C20_1 C21_1 C25_1 121.3(2) . . ?
C16_1 C21_1 C25_1 122.0(2) . . ?
C17_1 C22_1 C23_1 111.3(2) . . ?
C17_1 C22_1 C24_1 110.9(2) . . ?
C23_1 C22_1 C24_1 110.5(3) . . ?
C17_1 C22_1 H22_1 108.0 . . ?
C23_1 C22_1 H22_1 108.0 . . ?
C24_1 C22_1 H22_1 108.0 . . ?
C22_1 C23_1 H23A_1 109.5 . . ?
C22_1 C23_1 H23B_1 109.5 . . ?
H23A_1 C23_1 H23B_1 109.5 . . ?
C22_1 C23_1 H23C_1 109.5 . . ?
H23A_1 C23_1 H23C_1 109.5 . . ?
H23B_1 C23_1 H23C_1 109.5 . . ?
C22_1 C24_1 H24A_1 109.5 . . ?
C22_1 C24_1 H24B_1 109.5 . . ?
H24A_1 C24_1 H24B_1 109.5 . . ?
C22_1 C24_1 H24C_1 109.5 . . ?
H24A_1 C24_1 H24C_1 109.5 . . ?
H24B_1 C24_1 H24C_1 109.5 . . ?
C21_1 C25_1 C26_1 112.5(2) . . ?
C21_1 C25_1 C27_1 111.3(2) . . ?
C26_1 C25_1 C27_1 108.5(2) . . ?
C21_1 C25_1 H25_1 108.1 . . ?
C26_1 C25_1 H25_1 108.1 . . ?
C27_1 C25_1 H25_1 108.1 . . ?
C25_1 C26_1 H26A_1 109.5 . . ?
C25_1 C26_1 H26B_1 109.5 . . ?
H26A_1 C26_1 H26B_1 109.5 . . ?
C25_1 C26_1 H26C_1 109.5 . . ?
H26A_1 C26_1 H26C_1 109.5 . . ?
H26B_1 C26_1 H26C_1 109.5 . . ?
C25_1 C27_1 H27A_1 109.5 . . ?
C25_1 C27_1 H27B_1 109.5 . . ?
H27A_1 C27_1 H27B_1 109.5 . . ?
C25_1 C27_1 H27C_1 109.5 . . ?
H27A_1 C27_1 H27C_1 109.5 . . ?
H27B_1 C27_1 H27C_1 109.5 . . ?
C6_2 C1_2 C2_2 119.8(3) . . ?
C6_2 C1_2 C1 121.7(3) . . ?
C2_2 C1_2 C1 118.4(2) . . ?
C3_2 C2_2 C1_2 119.8(3) . . ?
C3_2 C2_2 H2_2 120.1 . . ?
C1_2 C2_2 H2_2 120.1 . . ?
C4_2 C3_2 C2_2 119.9(3) . . ?
C4_2 C3_2 H3_2 120.0 . . ?
C2_2 C3_2 H3_2 120.0 . . ?
C5_2 C4_2 C3_2 120.7(3) . . ?
C5_2 C4_2 H4_2 119.7 . . ?
C3_2 C4_2 H4_2 119.7 . . ?
C4_2 C5_2 C6_2 120.1(3) . . ?
C4_2 C5_2 H5_2 119.9 . . ?
C6_2 C5_2 H5_2 119.9 . . ?
C5_2 C6_2 C1_2 119.6(3) . . ?
C5_2 C6_2 H6_2 120.2 . . ?
C1_2 C6_2 H6_2 120.2 . . ?
C12_2 C7_2 C8_2 119.6(2) . . ?
C12_2 C7_2 C1 119.4(2) . . ?
C8_2 C7_2 C1 120.8(2) . . ?
C9_2 C8_2 C7_2 119.3(3) . . ?
C9_2 C8_2 H8_2 120.3 . . ?
C7_2 C8_2 H8_2 120.3 . . ?
C10_2 C9_2 C8_2 120.4(3) . . ?
C10_2 C9_2 H9_2 119.8 . . ?
C8_2 C9_2 H9_2 119.8 . . ?
C9_2 C10_2 C11_2 120.4(3) . . ?
C9_2 C10_2 H10_2 119.8 . . ?
C11_2 C10_2 H10_2 119.8 . . ?
C12_2 C11_2 C10_2 119.9(3) . . ?
C12_2 C11_2 H11_2 120.1 . . ?
C10_2 C11_2 H11_2 120.1 . . ?
C11_2 C12_2 C7_2 120.3(3) . . ?
C11_2 C12_2 H12_2 119.9 . . ?
C7_2 C12_2 H12_2 119.9 . . ?
F2_3 P1_3 F1_3 177.79(12) . . ?
F2_3 P1_3 F3_3 89.47(12) . . ?
F1_3 P1_3 F3_3 92.74(12) . . ?
F2_3 P1_3 C1_4 96.35(16) . . ?
F1_3 P1_3 C1_4 83.94(16) . . ?
F3_3 P1_3 C1_4 82.97(16) . . ?
F2_3 P1_3 C3_3 90.98(12) . . ?
F1_3 P1_3 C3_3 89.13(12) . . ?
F3_3 P1_3 C3_3 86.92(12) . . ?
C1_4 P1_3 C3_3 167.44(18) . . ?
F2_3 P1_3 C5_3 86.20(12) . . ?
F1_3 P1_3 C5_3 91.58(12) . . ?
F3_3 P1_3 C5_3 175.67(13) . . ?
C1_4 P1_3 C5_3 97.80(17) . . ?
C3_3 P1_3 C5_3 92.84(13) . . ?
F2_3 P1_3 C1_5 76.6(3) . . ?
F1_3 P1_3 C1_5 103.2(3) . . ?
F3_3 P1_3 C1_5 95.6(3) . . ?
C3_3 P1_3 C1_5 167.2(4) . . ?
C5_3 P1_3 C1_5 83.7(3) . . ?
F10_3 C3_3 F9_3 106.3(2) . . ?
F10_3 C3_3 C4_3 103.6(2) . . ?
F9_3 C3_3 C4_3 102.4(2) . . ?
F10_3 C3_3 P1_3 111.11(19) . . ?
F9_3 C3_3 P1_3 113.1(2) . . ?
C4_3 C3_3 P1_3 119.2(2) . . ?
F12_3 C4_3 F13_3 107.4(3) . . ?
F12_3 C4_3 F11_3 108.1(3) . . ?
F13_3 C4_3 F11_3 106.6(3) . . ?
F12_3 C4_3 C3_3 112.8(3) . . ?
F13_3 C4_3 C3_3 110.5(3) . . ?
F11_3 C4_3 C3_3 111.2(3) . . ?
F15_3 C5_3 F14_3 105.0(2) . . ?
F15_3 C5_3 C6_3 104.5(2) . . ?
F14_3 C5_3 C6_3 104.7(2) . . ?
F15_3 C5_3 P1_3 109.9(2) . . ?
F14_3 C5_3 P1_3 108.67(19) . . ?
C6_3 C5_3 P1_3 122.7(2) . . ?
F16_3 C6_3 F17_3 107.8(2) . . ?
F16_3 C6_3 F18_3 107.3(2) . . ?
F17_3 C6_3 F18_3 106.2(2) . . ?
F16_3 C6_3 C5_3 112.9(2) . . ?
F17_3 C6_3 C5_3 112.4(2) . . ?
F18_3 C6_3 C5_3 109.8(2) . . ?
F4_4 C1_4 F5_4 104.9(4) . . ?
F4_4 C1_4 C2_4 105.7(4) . . ?
F5_4 C1_4 C2_4 103.9(4) . . ?
F4_4 C1_4 P1_3 112.7(4) . . ?
F5_4 C1_4 P1_3 110.7(3) . . ?
C2_4 C1_4 P1_3 117.8(3) . . ?
F8_4 C2_4 F6_4 108.0(5) . . ?
F8_4 C2_4 F7_4 104.8(5) . . ?
F6_4 C2_4 F7_4 107.8(5) . . ?
F8_4 C2_4 C1_4 111.5(4) . . ?
F6_4 C2_4 C1_4 112.8(4) . . ?
F7_4 C2_4 C1_4 111.5(4) . . ?
F8_5 C1_5 F4_5 103.9(12) . . ?
F8_5 C1_5 C2_5 108.0(10) . . ?
F4_5 C1_5 C2_5 100.2(11) . . ?
F8_5 C1_5 P1_3 119.8(10) . . ?
F4_5 C1_5 P1_3 108.6(9) . . ?
C2_5 C1_5 P1_3 114.0(8) . . ?
F5_5 C2_5 F7_5 108.7(12) . . ?
F5_5 C2_5 F6_5 104.4(11) . . ?
F7_5 C2_5 F6_5 104.3(10) . . ?
F5_5 C2_5 C1_5 117.5(10) . . ?
F7_5 C2_5 C1_5 111.4(11) . . ?
F6_5 C2_5 C1_5 109.6(10) . . ?

loop_
_geom_bond_atom_site_label_1
_geom_bond_atom_site_label_2
_geom_bond_distance
_geom_bond_site_symmetry_2
_geom_bond_publ_flag
Cu1 O1 1.8624(19) . ?
Cu1 C1_1 1.866(3) . ?
C1 O1 1.246(3) . ?
C1 C1_2 1.466(4) . ?
C1 C7_2 1.482(4) . ?
C1_1 N1_1 1.352(3) . ?
C1_1 N2_1 1.359(3) . ?
N1_1 C2_1 1.390(3) . ?
N1_1 C4_1 1.441(3) . ?
C2_1 C3_1 1.353(4) . ?
C2_1 H2_1 0.9500 . ?
N2_1 C3_1 1.379(3) . ?
N2_1 C16_1 1.442(3) . ?
C3_1 H3_1 0.9500 . ?
C4_1 C5_1 1.392(4) . ?
C4_1 C9_1 1.407(4) . ?
C5_1 C6_1 1.397(4) . ?
C5_1 C10_1 1.522(3) . ?
C6_1 C7_1 1.387(4) . ?
C6_1 H6_1 0.9500 . ?
C7_1 C8_1 1.386(4) . ?
C7_1 H7_1 0.9500 . ?
C8_1 C9_1 1.395(4) . ?
C8_1 H8_1 0.9500 . ?
C9_1 C13_1 1.524(4) . ?
C10_1 C11_1 1.527(4) . ?
C10_1 C12_1 1.531(4) . ?
C10_1 H10_1 1.0000 . ?
C11_1 H11A_1 0.9800 . ?
C11_1 H11B_1 0.9800 . ?
C11_1 H11C_1 0.9800 . ?
C12_1 H12A_1 0.9800 . ?
C12_1 H12B_1 0.9800 . ?
C12_1 H12C_1 0.9800 . ?
C13_1 C14_1 1.524(4) . ?
C13_1 C15_1 1.526(4) . ?
C13_1 H13_1 1.0000 . ?
C14_1 H14A_1 0.9800 . ?
C14_1 H14B_1 0.9800 . ?
C14_1 H14C_1 0.9800 . ?
C15_1 H15A_1 0.9800 . ?
C15_1 H15B_1 0.9800 . ?
C15_1 H15C_1 0.9800 . ?
C16_1 C17_1 1.402(4) . ?
C16_1 C21_1 1.407(4) . ?
C17_1 C18_1 1.396(4) . ?
C17_1 C22_1 1.522(4) . ?
C18_1 C19_1 1.382(4) . ?
C18_1 H18_1 0.9500 . ?
C19_1 C20_1 1.385(4) . ?
C19_1 H19_1 0.9500 . ?
C20_1 C21_1 1.397(4) . ?
C20_1 H20_1 0.9500 . ?
C21_1 C25_1 1.518(4) . ?
C22_1 C23_1 1.523(4) . ?
C22_1 C24_1 1.526(4) . ?
C22_1 H22_1 1.0000 . ?
C23_1 H23A_1 0.9800 . ?
C23_1 H23B_1 0.9800 . ?
C23_1 H23C_1 0.9800 . ?
C24_1 H24A_1 0.9800 . ?
C24_1 H24B_1 0.9800 . ?
C24_1 H24C_1 0.9800 . ?
C25_1 C26_1 1.531(4) . ?
C25_1 C27_1 1.532(4) . ?
C25_1 H25_1 1.0000 . ?
C26_1 H26A_1 0.9800 . ?
C26_1 H26B_1 0.9800 . ?
C26_1 H26C_1 0.9800 . ?
C27_1 H27A_1 0.9800 . ?
C27_1 H27B_1 0.9800 . ?
C27_1 H27C_1 0.9800 . ?
C1_2 C6_2 1.393(4) . ?
C1_2 C2_2 1.401(4) . ?
C2_2 C3_2 1.384(4) . ?
C2_2 H2_2 0.9500 . ?
C3_2 C4_2 1.381(5) . ?
C3_2 H3_2 0.9500 . ?
C4_2 C5_2 1.379(5) . ?
C4_2 H4_2 0.9500 . ?
C5_2 C6_2 1.388(4) . ?
C5_2 H5_2 0.9500 . ?
C6_2 H6_2 0.9500 . ?
C7_2 C12_2 1.396(4) . ?
C7_2 C8_2 1.403(4) . ?
C8_2 C9_2 1.387(4) . ?
C8_2 H8_2 0.9500 . ?
C9_2 C10_2 1.383(4) . ?
C9_2 H9_2 0.9500 . ?
C10_2 C11_2 1.384(4) . ?
C10_2 H10_2 0.9500 . ?
C11_2 C12_2 1.383(4) . ?
C11_2 H11_2 0.9500 . ?
C12_2 H12_2 0.9500 . ?
F1_3 P1_3 1.620(2) . ?
P1_3 F2_3 1.618(2) . ?
P1_3 F3_3 1.621(2) . ?
P1_3 C1_4 1.921(5) . ?
P1_3 C3_3 1.925(3) . ?
P1_3 C5_3 1.975(3) . ?
P1_3 C1_5 2.108(11) . ?
C3_3 F10_3 1.367(3) . ?
C3_3 F9_3 1.368(3) . ?
C3_3 C4_3 1.543(4) . ?
C4_3 F12_3 1.329(4) . ?
C4_3 F13_3 1.333(4) . ?
C4_3 F11_3 1.340(4) . ?
C5_3 F15_3 1.362(4) . ?
C5_3 F14_3 1.369(4) . ?
C5_3 C6_3 1.542(4) . ?
C6_3 F16_3 1.321(4) . ?
C6_3 F17_3 1.330(3) . ?
C6_3 F18_3 1.333(3) . ?
C1_4 F4_4 1.364(8) . ?
C1_4 F5_4 1.379(6) . ?
C1_4 C2_4 1.519(6) . ?
C2_4 F8_4 1.327(8) . ?
C2_4 F6_4 1.333(6) . ?
C2_4 F7_4 1.336(7) . ?
C1_5 F8_5 1.34(2) . ?
C1_5 F4_5 1.41(2) . ?
C1_5 C2_5 1.548(18) . ?
C2_5 F5_5 1.274(16) . ?
C2_5 F7_5 1.316(16) . ?
C2_5 F6_5 1.343(15) . ?
